data_7028658
loop_
_publ_author_name
'Hameury, Sophie'
'de Fr\'emont, Pierre'
'R Breuil, Pierre-Alain'
'Olivier-Bourbigou, H\'el\`ene'
'Braunstein, Pierre'

_publ_section_title
;
 Synthesis and characterization of oxygen-functionalised-NHC silver(i)
 complexes and NHC transmetallation to nickel(ii).
;
_journal_issue 12
_journal_name_full 'Dalton transactions (Cambridge, England : 2003)'
_journal_page_first 4700
_journal_page_last 4710
_journal_paper_doi 10.1039/c3dt52773e
_journal_volume 43
_journal_year 2014
_chemical_formula_moiety 'C12 H20 Ag N4 O2, Cl '
_chemical_formula_sum 'C12 H20 Ag Cl N4 O2'
_chemical_formula_weight 395.64
_chemical_name_common '[(EtOH)MeIm]2AgCl'
_space_group_IT_number 15
_symmetry_cell_setting monoclinic
_symmetry_Int_Tables_number 15
_symmetry_space_group_name_Hall '-C 2yc'
_symmetry_space_group_name_H-M 'C 1 2/c 1'
_atom_sites_solution_hydrogens geom
_atom_sites_solution_primary direct
_atom_sites_solution_secondary difmap
_audit_creation_method SHELXL-97
_cell_angle_alpha 90.00
_cell_angle_beta 130.261(3)
_cell_angle_gamma 90.00
_cell_formula_units_Z 4
_cell_length_a 17.7643(9)
_cell_length_b 8.9962(7)
_cell_length_c 13.1655(7)
_cell_measurement_reflns_used 3693
_cell_measurement_temperature 173(2)
_cell_measurement_theta_max 27.485
_cell_measurement_theta_min 0.998
_cell_volume 1605.58(19)
_computing_cell_refinement 'HKL Scalepack (Otwinowski & Minor 1997)'
_computing_data_collection 'Collect (Bruker AXS BV, 1997-2004)'
_computing_data_reduction 'HKL Denzo and Scalepack (Otwinowski & Minor 1997)'
_computing_molecular_graphics 'Ortep-3 for Windows (Farrugia, 1997)'
_computing_publication_material 'WinGX publication routines (Farrugia, 1999)'
_computing_structure_refinement 'SHELXL-97 (Sheldrick, 2008)'
_computing_structure_solution 'Sir 92'
_diffrn_ambient_temperature 173(2)
_diffrn_detector_area_resol_mean 9
_diffrn_measured_fraction_theta_full 0.998
_diffrn_measured_fraction_theta_max 0.998
_diffrn_measurement_device_type KappaCCD
_diffrn_measurement_method 'CCD rotation images, thick slices'
_diffrn_radiation_monochromator graphite
_diffrn_radiation_probe x-ray
_diffrn_radiation_type MoK\a
_diffrn_radiation_wavelength 0.71073
_diffrn_reflns_av_R_equivalents 0.0489
_diffrn_reflns_av_unetI/netI 0.0515
_diffrn_reflns_limit_h_max 17
_diffrn_reflns_limit_h_min -22
_diffrn_reflns_limit_k_max 11
_diffrn_reflns_limit_k_min -10
_diffrn_reflns_limit_l_max 17
_diffrn_reflns_limit_l_min -14
_diffrn_reflns_number 5165
_diffrn_reflns_theta_full 27.45
_diffrn_reflns_theta_max 27.45
_diffrn_reflns_theta_min 2.72
_diffrn_source 'fine-focus sealed tube'
_exptl_absorpt_coefficient_mu 1.428
_exptl_absorpt_correction_T_max 0.86
_exptl_absorpt_correction_T_min 0.84
_exptl_absorpt_correction_type multi-scan
_exptl_absorpt_process_details 'R.H. Blessing, Acta Crystallogr., Sect A 1995, 51, 33-38.'
_exptl_crystal_colour Colorless
_exptl_crystal_density_diffrn 1.637
_exptl_crystal_density_method 'not measured'
_exptl_crystal_description Prism
_exptl_crystal_F_000 800
_exptl_crystal_recrystallization_method Ether
_exptl_crystal_size_max 0.15
_exptl_crystal_size_mid 0.10
_exptl_crystal_size_min 0.10
_refine_diff_density_max 0.588
_refine_diff_density_min -1.087
_refine_diff_density_rms 0.116
_refine_ls_extinction_method none
_refine_ls_goodness_of_fit_ref 1.059
_refine_ls_hydrogen_treatment mixed
_refine_ls_matrix_type full
_refine_ls_number_parameters 97
_refine_ls_number_reflns 1829
_refine_ls_number_restraints 0
_refine_ls_restrained_S_all 1.059
_refine_ls_R_factor_all 0.0520
_refine_ls_R_factor_gt 0.0361
_refine_ls_shift/su_max 0.000
_refine_ls_shift/su_mean 0.000
_refine_ls_structure_factor_coef Fsqd
_refine_ls_weighting_details 'calc w=1/[\s^2^(Fo^2^)+(0.0394P)^2^+0.0000P] where P=(Fo^2^+2Fc^2^)/3'
_refine_ls_weighting_scheme calc
_refine_ls_wR_factor_gt 0.0766
_refine_ls_wR_factor_ref 0.0845
_reflns_number_gt 1468
_reflns_number_total 1829
_reflns_threshold_expression >2sigma(I)
_cod_data_source_file c3dt52773e.txt
_cod_data_source_block compound_6
_cod_original_cell_volume 1605.57(17)
_cod_original_sg_symbol_H-M 'C 2/c'
_cod_database_code 7028658

loop_
_symmetry_equiv_pos_as_xyz
'x, y, z'
'-x, y, -z+1/2'
'x+1/2, y+1/2, z'
'-x+1/2, y+1/2, -z+1/2'
'-x, -y, -z'
'x, -y, z-1/2'
'-x+1/2, -y+1/2, -z'
'x+1/2, -y+1/2, z-1/2'

loop_
_atom_site_label
_atom_site_type_symbol
_atom_site_fract_x
_atom_site_fract_y
_atom_site_fract_z
_atom_site_U_iso_or_equiv
_atom_site_adp_type
_atom_site_occupancy
_atom_site_symmetry_multiplicity
_atom_site_calc_flag
_atom_site_refinement_flags
Ag1 Ag 0.5000 0.17363(4) 0.2500 0.03057(14) Uani 1 2 d S
C1 C 0.3840(2) 0.1580(3) 0.0453(3) 0.0263(7) Uani 1 1 d .
C2 C 0.2703(2) 0.0024(4) 0.0490(3) 0.0466(9) Uani 1 1 d .
H2A H 0.2738 -0.1018 0.0369 0.070 Uiso 1 1 calc R
H2B H 0.2044 0.0274 0.0120 0.070 Uiso 1 1 calc R
H2C H 0.3153 0.0254 0.1424 0.070 Uiso 1 1 calc R
C3 C 0.2373(2) 0.1043(4) -0.1541(3) 0.0401(8) Uani 1 1 d .
H3 H 0.1740 0.0665 -0.2178 0.048 Uiso 1 1 calc R
C4 C 0.2880(2) 0.1846(4) -0.1771(3) 0.0357(8) Uani 1 1 d .
H4 H 0.2670 0.2133 -0.2597 0.043 Uiso 1 1 calc R
C5 C 0.4583(2) 0.2994(4) -0.0323(3) 0.0347(8) Uani 1 1 d .
H5A H 0.4922 0.3586 0.0480 0.042 Uiso 1 1 calc R
H5B H 0.4313 0.3665 -0.1063 0.042 Uiso 1 1 calc R
C6 C 0.5309(2) 0.1960(4) -0.0191(4) 0.0409(8) Uani 1 1 d .
H6A H 0.5572 0.1277 0.0540 0.049 Uiso 1 1 calc R
H6B H 0.4974 0.1381 -0.1001 0.049 Uiso 1 1 calc R
N1 N 0.29672(18) 0.0878(3) -0.0178(2) 0.0323(6) Uani 1 1 d .
N2 N 0.37783(18) 0.2172(3) -0.0540(2) 0.0300(6) Uani 1 1 d .
O1 O 0.60982(17) 0.2768(3) 0.0043(3) 0.0493(7) Uani 1 1 d .
Cl1 Cl 0.5000 0.52808(14) 0.2500 0.0328(3) Uani 1 2 d S
H1A H 0.585(4) 0.334(5) -0.070(5) 0.081(17) Uiso 1 1 d .

loop_
_atom_site_aniso_label
_atom_site_aniso_U_11
_atom_site_aniso_U_22
_atom_site_aniso_U_33
_atom_site_aniso_U_23
_atom_site_aniso_U_13
_atom_site_aniso_U_12
Ag1 0.0261(2) 0.0387(2) 0.02103(19) 0.000 0.01263(16) 0.000
C1 0.0246(16) 0.0289(18) 0.0215(15) -0.0030(12) 0.0132(14) -0.0030(12)
C2 0.041(2) 0.053(3) 0.050(2) -0.0031(17) 0.0316(18) -0.0125(17)
C3 0.0326(18) 0.045(2) 0.0296(17) -0.0090(16) 0.0140(15) -0.0024(16)
C4 0.0352(18) 0.043(2) 0.0215(15) -0.0012(14) 0.0148(15) 0.0016(15)
C5 0.0412(19) 0.0338(19) 0.0327(17) -0.0019(14) 0.0254(16) -0.0081(14)
C6 0.0360(19) 0.042(2) 0.045(2) 0.0067(17) 0.0262(17) -0.0035(16)
N1 0.0300(14) 0.0364(17) 0.0289(13) -0.0050(12) 0.0184(12) -0.0049(12)
N2 0.0310(14) 0.0329(15) 0.0233(12) -0.0032(11) 0.0162(11) -0.0021(11)
O1 0.0322(13) 0.0625(18) 0.0437(14) 0.0161(14) 0.0202(12) -0.0053(13)
Cl1 0.0292(6) 0.0432(7) 0.0230(5) 0.000 0.0156(5) 0.000

loop_
_atom_type_symbol
_atom_type_description
_atom_type_scat_dispersion_real
_atom_type_scat_dispersion_imag
_atom_type_scat_source
Ag Ag -0.8971 1.1015 'International Tables Vol C Tables 4.2.6.8 and 6.1.1.4'
C C 0.0033 0.0016 'International Tables Vol C Tables 4.2.6.8 and 6.1.1.4'
N N 0.0061 0.0033 'International Tables Vol C Tables 4.2.6.8 and 6.1.1.4'
O O 0.0106 0.0060 'International Tables Vol C Tables 4.2.6.8 and 6.1.1.4'
Cl Cl 0.1484 0.1585 'International Tables Vol C Tables 4.2.6.8 and 6.1.1.4'
H H 0.0000 0.0000 'International Tables Vol C Tables 4.2.6.8 and 6.1.1.4'

loop_
_geom_angle_atom_site_label_1
_geom_angle_atom_site_label_2
_geom_angle_atom_site_label_3
_geom_angle
_geom_angle_site_symmetry_3
C1 Ag1 C1 172.27(15) 2_655
N2 C1 N1 104.2(2) .
N2 C1 Ag1 128.3(2) .
N1 C1 Ag1 127.5(2) .
N1 C2 H2A 109.5 .
N1 C2 H2B 109.5 .
H2A C2 H2B 109.5 .
N1 C2 H2C 109.5 .
H2A C2 H2C 109.5 .
H2B C2 H2C 109.5 .
C4 C3 N1 106.9(3) .
C4 C3 H3 126.5 .
N1 C3 H3 126.5 .
C3 C4 N2 106.7(3) .
C3 C4 H4 126.7 .
N2 C4 H4 126.7 .
N2 C5 C6 111.5(3) .
N2 C5 H5A 109.3 .
C6 C5 H5A 109.3 .
N2 C5 H5B 109.3 .
C6 C5 H5B 109.3 .
H5A C5 H5B 108.0 .
O1 C6 C5 111.0(3) .
O1 C6 H6A 109.4 .
C5 C6 H6A 109.4 .
O1 C6 H6B 109.4 .
C5 C6 H6B 109.4 .
H6A C6 H6B 108.0 .
C1 N1 C3 111.0(3) .
C1 N1 C2 124.4(3) .
C3 N1 C2 124.6(3) .
C1 N2 C4 111.1(3) .
C1 N2 C5 123.5(3) .
C4 N2 C5 125.3(3) .
C6 O1 H1A 109(3) .

loop_
_geom_bond_atom_site_label_1
_geom_bond_atom_site_label_2
_geom_bond_distance
_geom_bond_site_symmetry_2
Ag1 C1 2.086(3) .
Ag1 C1 2.086(3) 2_655
C1 N2 1.349(4) .
C1 N1 1.352(4) .
C2 N1 1.456(4) .
C2 H2A 0.9600 .
C2 H2B 0.9600 .
C2 H2C 0.9600 .
C3 C4 1.332(5) .
C3 N1 1.381(4) .
C3 H3 0.9300 .
C4 N2 1.384(4) .
C4 H4 0.9300 .
C5 N2 1.464(4) .
C5 C6 1.507(5) .
C5 H5A 0.9700 .
C5 H5B 0.9700 .
C6 O1 1.424(4) .
C6 H6A 0.9700 .
C6 H6B 0.9700 .
O1 H1A 0.93(5) .
